data_1524858
loop_
_publ_author_name
'Markiv, V.Ya.'
'Belyavina, N.N.'
'Zhunkovskaya, T.I.'

_publ_section_title
;
 Phase diagram of the system Y - Cu - Ga and solid solubility betweem RE
 Cu2 -RE Ga2
;
_journal_name_full
;
Dopovidi Akademii Nauk Ukrains'koi RSR, Seriya A: Fiziko-Matematichni Ta 
Tekhnichni Nauki
;
_journal_page_first 84
_journal_page_last 88
_journal_volume 44
_journal_year 1982
_chemical_formula_sum 'Cu0.5 Ga1.5 Y'
_chemical_name_systematic '(Cu0.25 Ga0.75)2 Y'
_space_group_IT_number 194
_symmetry_space_group_name_Hall '-P 6c 2c'
_symmetry_space_group_name_H-M 'P 63/m m c'
_cell_angle_alpha 90
_cell_angle_beta 90
_cell_angle_gamma 120
_cell_formula_units_Z 2
_cell_length_a 4.357
_cell_length_b 4.357
_cell_length_c 7.205
_cell_volume 118.451
_citation_journal_id_ASTM DNUNDU
_cod_data_source_file Markiv_DNUNDU_1982_1463.cif
_cod_data_source_block Cu0.5Ga1.5Y1
_cod_original_cell_volume 118.4513
_cod_original_formula_sum 'Cu0.5 Ga1.5 Y1'
_cod_database_code 1524858

loop_
_symmetry_equiv_pos_as_xyz
x,y,z
x-y,x,z+1/2
-y,x-y,z
-x,-y,z+1/2
-x+y,-x,z
y,-x+y,z+1/2
-y,-x,-z+1/2
x-y,-y,-z
x,x-y,-z+1/2
y,x,-z
-x+y,y,-z+1/2
-x,-x+y,-z
-x,-y,-z
-x+y,-x,-z-1/2
y,-x+y,-z
x,y,-z-1/2
x-y,x,-z
-y,x-y,-z-1/2
y,x,z-1/2
-x+y,y,z
-x,-x+y,z-1/2
-y,-x,z
x-y,-y,z-1/2
x,x-y,z

loop_
_atom_site_label
_atom_site_type_symbol
_atom_site_fract_x
_atom_site_fract_y
_atom_site_fract_z
_atom_site_occupancy
_atom_site_U_iso_or_equiv
Cu1 Cu 0.3333 0.6667 0.469 0.25 0.0
Y1 Y 0 0 0.25 1 0.0
Ga1 Ga 0.3333 0.6667 0.469 0.75 0.0
